data_4314576
loop_
_publ_author_name
'Constantinos C. Stoumpos'
'Olivier Roubeau'
'Guillem Arom\'i'
'Anastasios J. Tasiopoulos'
'Vassilios Nastopoulos'
'Albert Escuer'
'Spyros P. Perlepes'

_publ_section_title
;
 "Depolymerization" Approach in Mn Cluster Chemistry: Controlled Cleavage
 of a 1D Coordination Polymer Consisting of Mn8 Units in Its Constituent,
 Discrete Mn8 Complex
;
_journal_name_full 'Inorganic Chemistry'
_journal_page_first 359
_journal_page_last 361
_journal_paper_doi 10.1021/ic901974d
_journal_volume 49
_journal_year 2010
_chemical_formula_moiety 'C92 H94 Mn8 N12 O30'
_chemical_formula_sum 'C92 H94 Mn8 N12 O30'
_chemical_formula_weight 2287.31
_space_group_IT_number 2
_symmetry_cell_setting triclinic
_symmetry_space_group_name_Hall '-P 1'
_symmetry_space_group_name_H-M 'P -1'
_atom_sites_solution_hydrogens geom
_atom_sites_solution_primary direct
_atom_sites_solution_secondary difmap
_audit_creation_method SHELXL-97
_cell_angle_alpha 74.0197(19)
_cell_angle_beta 88.5952(17)
_cell_angle_gamma 86.895(2)
_cell_formula_units_Z 1
_cell_length_a 11.4032(3)
_cell_length_b 15.4674(4)
_cell_length_c 16.4846(3)
_cell_measurement_reflns_used 8741
_cell_measurement_temperature 100(2)
_cell_measurement_theta_max 25.9996
_cell_measurement_theta_min 3.1123
_cell_volume 2790.92(12)
_computing_cell_refinement 'CrysAlis RED (Oxford Diffraction, 2008)'
_computing_data_collection 'CrysAlis CCD (Oxford Diffraction, 2008)'
_computing_data_reduction 'CrysAlis RED (Oxford Diffraction, 2008)'
_computing_molecular_graphics
;
PLATON (Spek, 2008), ORTEP-3 (Farrugia, 1997)
;
_computing_publication_material 'WINGX (Farrugia, 1999)'
_computing_structure_refinement 'SHELXL-97 (Sheldrick, 1997)'
_computing_structure_solution 'SIR92 (Altomare et al., 1994)'
_diffrn_ambient_temperature 100(2)
_diffrn_detector_area_resol_mean 16.0288
_diffrn_measured_fraction_theta_full 0.988
_diffrn_measured_fraction_theta_max 0.988
_diffrn_measurement_device_type 'Oxford Diffraction Xcalibur-3 with Sapphire CCD'
_diffrn_measurement_method '\w and \f scans'
_diffrn_radiation_monochromator graphite
_diffrn_radiation_source 'Enhance (Mo) X-ray source'
_diffrn_radiation_type MoK\a
_diffrn_radiation_wavelength 0.71073
_diffrn_reflns_av_R_equivalents 0.0655
_diffrn_reflns_av_sigmaI/netI 0.1257
_diffrn_reflns_limit_h_max 13
_diffrn_reflns_limit_h_min -13
_diffrn_reflns_limit_k_max 17
_diffrn_reflns_limit_k_min -18
_diffrn_reflns_limit_l_max 19
_diffrn_reflns_limit_l_min -19
_diffrn_reflns_number 36727
_diffrn_reflns_theta_full 25.00
_diffrn_reflns_theta_max 25.00
_diffrn_reflns_theta_min 3.12
_exptl_absorpt_coefficient_mu 0.949
_exptl_absorpt_correction_T_max 0.910
_exptl_absorpt_correction_T_min 0.885
_exptl_absorpt_correction_type multi-scan
_exptl_absorpt_process_details 'Empirical absorption correction (CrysAlis RED, Oxford Diffraction)'
_exptl_crystal_colour 'dark purple'
_exptl_crystal_density_diffrn 1.361
_exptl_crystal_density_method 'not measured'
_exptl_crystal_description prism
_exptl_crystal_F_000 1170
_exptl_crystal_size_max 0.18
_exptl_crystal_size_mid 0.11
_exptl_crystal_size_min 0.10
_platon_squeeze_details
;
The crystal structure contains lattice water molecules which 
appear to be highly disordered and it was not possible to model 
their position and distribution reliably. Therefore, the SQUEEZE 
procedure of PLATON (van der Sluis & Spek, 1990; Spek, 2001) 
was employed to remove the contribution of the electron density 
associated with the disordered solvent from the intensity data. 
The solvent-free model and intensity data were used for the final 
results reported here.  
;
_refine_diff_density_max 2.541
_refine_diff_density_min -0.865
_refine_diff_density_rms 0.092
_refine_ls_extinction_method none
_refine_ls_goodness_of_fit_ref 0.945
_refine_ls_hydrogen_treatment constr
_refine_ls_matrix_type full
_refine_ls_number_parameters 644
_refine_ls_number_reflns 9726
_refine_ls_number_restraints 28
_refine_ls_restrained_S_all 0.956
_refine_ls_R_factor_all 0.0993
_refine_ls_R_factor_gt 0.0529
_refine_ls_shift/su_max 0.000
_refine_ls_shift/su_mean 0.000
_refine_ls_structure_factor_coef Fsqd
_refine_ls_weighting_details 'calc w=1/[\s^2^(Fo^2^)+(0.0614P)^2^] where P=(Fo^2^+2Fc^2^)/3'
_refine_ls_weighting_scheme calc
_refine_ls_wR_factor_gt 0.1221
_refine_ls_wR_factor_ref 0.1306
_reflns_number_gt 5316
_reflns_number_total 9726
_reflns_threshold_expression >2\s(I)
_cod_data_source_file ic901974d_si_002_2.cif
_cod_data_source_block CS400
_cod_original_cell_volume 2790.92(11)
_cod_database_code 4314576

loop_
_symmetry_equiv_pos_as_xyz
'x, y, z'
'-x, -y, -z'

loop_
_atom_site_label
_atom_site_type_symbol
_atom_site_fract_x
_atom_site_fract_y
_atom_site_fract_z
_atom_site_U_iso_or_equiv
_atom_site_adp_type
_atom_site_occupancy
_atom_site_symmetry_multiplicity
_atom_site_calc_flag
_atom_site_refinement_flags
_atom_site_disorder_assembly
_atom_site_disorder_group
C1 C 0.2255(4) 0.0028(4) 1.1393(3) 0.0303(13) Uani 1 1 d . . .
C2 C 0.1206(5) 0.0313(4) 1.1867(4) 0.0460(16) Uani 1 1 d . . .
H2A H 0.0705 0.0753 1.1475 0.055 Uiso 1 1 calc R . .
H2B H 0.0750 -0.0206 1.2125 0.055 Uiso 1 1 calc R . .
C3 C 0.1623(6) 0.0714(5) 1.2540(5) 0.080(2) Uani 1 1 d . . .
H3A H 0.2091 0.0268 1.2941 0.120 Uiso 1 1 calc R . .
H3B H 0.0957 0.0909 1.2824 0.120 Uiso 1 1 calc R . .
H3C H 0.2087 0.1219 1.2284 0.120 Uiso 1 1 calc R . .
C4 C 0.5243(8) 0.2245(7) 0.9467(7) 0.107(3) Uani 1 1 d DU . .
C5 C 0.5486(10) 0.3181(7) 0.9580(8) 0.140(4) Uani 1 1 d D . .
H5A H 0.4765 0.3555 0.9509 0.168 Uiso 1 1 calc R . .
H5B H 0.5776 0.3113 1.0144 0.168 Uiso 1 1 calc R . .
C6 C 0.6410(13) 0.3632(9) 0.8917(9) 0.218(6) Uani 1 1 d U . .
H6A H 0.7171 0.3348 0.9076 0.327 Uiso 1 1 calc R . .
H6B H 0.6422 0.4260 0.8889 0.327 Uiso 1 1 calc R . .
H6C H 0.6210 0.3569 0.8375 0.327 Uiso 1 1 calc R . .
C7 C 0.2519(4) 0.0982(4) 0.5451(3) 0.0316(13) Uani 1 1 d . . .
C8 C 0.1952(5) 0.0210(4) 0.5244(4) 0.0417(15) Uani 1 1 d . . .
H8A H 0.1587 0.0435 0.4695 0.050 Uiso 1 1 calc R . .
H8B H 0.2564 -0.0234 0.5196 0.050 Uiso 1 1 calc R . .
C9 C 0.1050(5) -0.0251(4) 0.5859(4) 0.0459(16) Uani 1 1 d . . .
H9A H 0.1419 -0.0553 0.6385 0.069 Uiso 1 1 calc R . .
H9B H 0.0683 -0.0684 0.5641 0.069 Uiso 1 1 calc R . .
H9C H 0.0466 0.0186 0.5947 0.069 Uiso 1 1 calc R . .
C10 C 0.3522(6) 0.3251(5) 0.3103(4) 0.0521(18) Uani 1 1 d . . .
C11 C 0.3548(7) 0.3551(5) 0.2169(4) 0.081(2) Uani 1 1 d U . .
H11A H 0.2914 0.3999 0.1975 0.097 Uiso 1 1 calc R . .
H11B H 0.3415 0.3042 0.1952 0.097 Uiso 1 1 calc R . .
C12 C 0.4693(9) 0.3945(6) 0.1820(5) 0.115(3) Uani 1 1 d U . .
H12A H 0.4751 0.4518 0.1931 0.173 Uiso 1 1 calc R . .
H12B H 0.4727 0.4020 0.1222 0.173 Uiso 1 1 calc R . .
H12C H 0.5333 0.3546 0.2085 0.173 Uiso 1 1 calc R . .
C13 C 0.2593(5) -0.1246(4) 0.9648(3) 0.0358(14) Uani 1 1 d . . .
H13 H 0.2747 -0.1575 1.0201 0.043 Uiso 1 1 calc R . .
C14 C 0.2207(5) -0.1694(4) 0.9099(3) 0.0386(15) Uani 1 1 d . . .
H14 H 0.2101 -0.2310 0.9275 0.046 Uiso 1 1 calc R . .
C15 C 0.1979(5) -0.1196(4) 0.8266(3) 0.0380(14) Uani 1 1 d . . .
H15 H 0.1722 -0.1478 0.7876 0.046 Uiso 1 1 calc R . .
C16 C 0.2139(4) -0.0288(4) 0.8033(3) 0.0316(13) Uani 1 1 d . . .
H16 H 0.1994 0.0055 0.7483 0.038 Uiso 1 1 calc R . .
C17 C 0.2521(4) 0.0114(3) 0.8630(3) 0.0253(12) Uani 1 1 d . . .
C18 C 0.2662(4) 0.1134(3) 0.8438(3) 0.0258(12) Uani 1 1 d . . .
C19 C 0.1460(4) 0.1594(3) 0.8164(3) 0.0226(12) Uani 1 1 d . . .
C20 C 0.0525(4) 0.1565(4) 0.8703(3) 0.0343(14) Uani 1 1 d . . .
H20 H 0.0608 0.1272 0.9273 0.041 Uiso 1 1 calc R . .
C21 C -0.0527(4) 0.1966(4) 0.8402(3) 0.0367(14) Uani 1 1 d . . .
H21 H -0.1173 0.1941 0.8762 0.044 Uiso 1 1 calc R . .
C22 C -0.0620(4) 0.2413(4) 0.7551(3) 0.0405(15) Uani 1 1 d . . .
H22 H -0.1330 0.2693 0.7330 0.049 Uiso 1 1 calc R . .
C23 C 0.0340(4) 0.2437(4) 0.7047(3) 0.0333(14) Uani 1 1 d . . .
H23 H 0.0277 0.2735 0.6476 0.040 Uiso 1 1 calc R . .
C24 C 0.4850(4) 0.0612(3) 1.2171(3) 0.0247(12) Uani 1 1 d . . .
H24 H 0.4903 0.0870 1.1592 0.030 Uiso 1 1 calc R . .
C25 C 0.4977(4) 0.1134(4) 1.2707(3) 0.0299(13) Uani 1 1 d . . .
H25 H 0.5099 0.1745 1.2494 0.036 Uiso 1 1 calc R . .
C26 C 0.4921(4) 0.0746(3) 1.3568(3) 0.0289(13) Uani 1 1 d . . .
H26 H 0.5007 0.1091 1.3943 0.035 Uiso 1 1 calc R . .
C27 C 0.4739(4) -0.0157(3) 1.3861(3) 0.0248(12) Uani 1 1 d . . .
H27 H 0.4692 -0.0429 1.4439 0.030 Uiso 1 1 calc R . .
C28 C 0.4625(4) -0.0656(3) 1.3303(3) 0.0223(12) Uani 1 1 d . . .
C29 C 0.4502(4) -0.1684(3) 1.3543(3) 0.0236(12) Uani 1 1 d . . .
C30 C 0.3588(4) -0.1939(3) 1.4237(3) 0.0224(12) Uani 1 1 d . . .
C31 C 0.2393(4) -0.1795(3) 1.4055(3) 0.0276(12) Uani 1 1 d . . .
H31 H 0.2140 -0.1537 1.3505 0.033 Uiso 1 1 calc R . .
C32 C 0.1596(4) -0.2046(3) 1.4709(3) 0.0338(14) Uani 1 1 d . . .
H32 H 0.0794 -0.1954 1.4606 0.041 Uiso 1 1 calc R . .
C33 C 0.8004(5) 0.2436(3) 0.4475(3) 0.0368(14) Uani 1 1 d . . .
H33 H 0.8529 0.2622 0.4028 0.044 Uiso 1 1 calc R . .
C34 C 0.6826(4) 0.2537(3) 0.4348(3) 0.0317(13) Uani 1 1 d . . .
H34 H 0.6559 0.2781 0.3800 0.038 Uiso 1 1 calc R . .
C35 C 0.4671(4) 0.4651(4) 0.4078(3) 0.0312(13) Uani 1 1 d . . .
H35 H 0.5360 0.4392 0.3915 0.037 Uiso 1 1 calc R . .
C36 C 0.4402(5) 0.5537(4) 0.3713(3) 0.0360(14) Uani 1 1 d . . .
H36 H 0.4907 0.5877 0.3314 0.043 Uiso 1 1 calc R . .
C37 C 0.3386(5) 0.5928(4) 0.3936(3) 0.0336(14) Uani 1 1 d . . .
H37 H 0.3182 0.6531 0.3685 0.040 Uiso 1 1 calc R . .
C38 C 0.2681(5) 0.5412(4) 0.4537(3) 0.0327(13) Uani 1 1 d . . .
H38 H 0.1983 0.5663 0.4695 0.039 Uiso 1 1 calc R . .
C39 C 0.2992(4) 0.4521(3) 0.4910(3) 0.0253(12) Uani 1 1 d . . .
C40 C 0.2263(4) 0.3913(3) 0.5613(3) 0.0254(12) Uani 1 1 d . . .
C41 C 0.2496(4) 0.4126(3) 0.6450(3) 0.0253(12) Uani 1 1 d . . .
C42 C 0.2208(5) 0.4951(4) 0.6602(4) 0.0389(15) Uani 1 1 d . . .
H42 H 0.1868 0.5421 0.6181 0.047 Uiso 1 1 calc R . .
C43 C 0.2430(5) 0.5069(4) 0.7382(4) 0.0438(15) Uani 1 1 d . . .
H43 H 0.2238 0.5614 0.7499 0.053 Uiso 1 1 calc R . .
C44 C 0.2945(5) 0.4352(4) 0.7987(3) 0.0397(15) Uani 1 1 d . . .
H44 H 0.3124 0.4414 0.8515 0.048 Uiso 1 1 calc R . .
C45 C 0.3187(4) 0.3555(4) 0.7801(3) 0.0290(13) Uani 1 1 d . . .
H45 H 0.3513 0.3074 0.8218 0.035 Uiso 1 1 calc R . .
C46 C 0.0631(4) 0.3942(4) 0.4728(3) 0.0354(14) Uani 1 1 d . . .
H46A H 0.1196 0.4103 0.4276 0.053 Uiso 1 1 calc R . .
H46B H -0.0105 0.4263 0.4553 0.053 Uiso 1 1 calc R . .
H46C H 0.0526 0.3306 0.4868 0.053 Uiso 1 1 calc R . .
N1 N 0.2760(3) -0.0363(3) 0.9426(2) 0.0278(10) Uani 1 1 d . . .
N2 N 0.1380(3) 0.2042(3) 0.7346(2) 0.0250(10) Uani 1 1 d . . .
N3 N 0.4651(3) -0.0268(3) 1.2466(2) 0.0216(9) Uani 1 1 d . . .
N4 N 0.6020(3) 0.2303(3) 0.4976(2) 0.0264(10) Uani 1 1 d . . .
N5 N 0.3972(4) 0.4129(3) 0.4670(2) 0.0281(10) Uani 1 1 d . . .
N6 N 0.2978(3) 0.3435(3) 0.7046(2) 0.0260(10) Uani 1 1 d . . .
O1 O 0.2698(3) 0.0654(2) 1.0817(2) 0.0297(9) Uani 1 1 d . . .
O2 O 0.2631(3) -0.0775(3) 1.1611(2) 0.0330(9) Uani 1 1 d . . .
O3 O 0.4725(3) 0.1729(2) 1.0131(2) 0.0373(10) Uani 1 1 d D . .
O4 O 0.5545(3) 0.2163(2) 0.8718(2) 0.0259(8) Uani 1 1 d D . .
O5 O 0.2289(3) 0.1124(2) 0.6152(2) 0.0284(8) Uani 1 1 d . . .
O6 O 0.3191(3) 0.1425(2) 0.4886(2) 0.0333(9) Uani 1 1 d . . .
O7 O 0.4436(3) 0.2905(2) 0.3495(2) 0.0347(9) Uani 1 1 d . . .
O8 O 0.2566(4) 0.3310(3) 0.3495(3) 0.0773(15) Uani 1 1 d . . .
O9 O 0.3009(3) 0.1363(2) 0.91371(19) 0.0260(8) Uani 1 1 d . . .
O10 O 0.3483(3) 0.1407(2) 0.77594(19) 0.0236(8) Uani 1 1 d . . .
O11 O 0.4140(3) -0.1931(2) 1.28462(19) 0.0227(8) Uani 1 1 d . . .
O12 O 0.4434(3) 0.2123(2) 0.61526(19) 0.0219(8) Uani 1 1 d . . .
O13 O 0.2497(3) 0.3024(2) 0.56662(19) 0.0237(8) Uani 1 1 d . . .
O14 O 0.1049(3) 0.4174(2) 0.5460(2) 0.0292(8) Uani 1 1 d . . .
O15 O 0.4875(3) -0.0345(2) 1.07629(19) 0.0244(8) Uani 1 1 d . . .
Mn1 Mn 0.38950(6) 0.05056(5) 0.99869(4) 0.0241(2) Uani 1 1 d . . .
Mn2 Mn 0.45335(6) -0.11915(5) 1.17824(4) 0.0237(2) Uani 1 1 d . . .
Mn3 Mn 0.29628(6) 0.21255(5) 0.67023(4) 0.0229(2) Uani 1 1 d . . .
Mn4 Mn 0.39840(7) 0.26403(5) 0.48297(5) 0.0270(2) Uani 1 1 d . . .

loop_
_atom_site_aniso_label
_atom_site_aniso_U_11
_atom_site_aniso_U_22
_atom_site_aniso_U_33
_atom_site_aniso_U_23
_atom_site_aniso_U_13
_atom_site_aniso_U_12
C1 0.021(3) 0.042(4) 0.026(3) -0.007(3) -0.003(2) -0.002(3)
C2 0.034(3) 0.060(4) 0.040(4) -0.009(3) 0.014(3) 0.001(3)
C3 0.072(5) 0.091(6) 0.078(6) -0.030(5) 0.028(4) 0.006(4)
C4 0.100(5) 0.101(6) 0.126(6) -0.042(5) -0.020(5) 0.004(5)
C5 0.137(10) 0.126(9) 0.165(11) -0.053(8) 0.024(8) -0.012(7)
C6 0.188(8) 0.218(9) 0.205(9) 0.012(7) 0.034(7) -0.018(7)
C7 0.027(3) 0.036(4) 0.032(3) -0.010(3) -0.006(3) 0.003(3)
C8 0.042(4) 0.046(4) 0.044(4) -0.023(3) 0.001(3) -0.009(3)
C9 0.050(4) 0.049(4) 0.045(4) -0.021(3) -0.003(3) -0.015(3)
C10 0.063(5) 0.064(5) 0.037(4) -0.030(3) -0.010(4) 0.017(4)
C11 0.116(6) 0.076(5) 0.046(4) -0.008(4) -0.032(4) 0.018(4)
C12 0.172(7) 0.106(6) 0.063(5) -0.009(5) -0.002(5) -0.046(6)
C13 0.041(3) 0.029(4) 0.030(3) 0.005(3) -0.003(3) -0.005(3)
C14 0.052(4) 0.024(3) 0.037(4) -0.003(3) -0.001(3) -0.010(3)
C15 0.049(4) 0.034(4) 0.030(3) -0.006(3) -0.005(3) -0.011(3)
C16 0.031(3) 0.036(4) 0.027(3) -0.007(3) -0.002(2) -0.001(3)
C17 0.017(3) 0.028(3) 0.026(3) 0.000(2) 0.000(2) -0.004(2)
C18 0.018(3) 0.034(3) 0.022(3) -0.002(2) -0.005(2) -0.002(2)
C19 0.021(3) 0.020(3) 0.029(3) -0.011(2) -0.002(2) 0.001(2)
C20 0.025(3) 0.046(4) 0.027(3) -0.005(3) 0.001(2) 0.000(3)
C21 0.026(3) 0.043(4) 0.039(4) -0.008(3) 0.006(3) -0.005(3)
C22 0.020(3) 0.061(4) 0.036(4) -0.007(3) -0.002(3) 0.005(3)
C23 0.021(3) 0.043(4) 0.034(3) -0.007(3) -0.009(2) 0.006(3)
C24 0.027(3) 0.025(3) 0.020(3) -0.004(2) 0.001(2) 0.005(2)
C25 0.035(3) 0.025(3) 0.028(3) -0.007(3) 0.006(2) 0.000(2)
C26 0.030(3) 0.029(4) 0.029(3) -0.012(3) 0.002(2) 0.002(2)
C27 0.029(3) 0.030(3) 0.014(3) -0.006(2) 0.002(2) 0.004(2)
C28 0.019(3) 0.029(3) 0.018(3) -0.005(2) -0.001(2) 0.001(2)
C29 0.022(3) 0.029(3) 0.019(3) -0.005(2) 0.001(2) -0.001(2)
C30 0.030(3) 0.017(3) 0.020(3) -0.005(2) 0.002(2) 0.000(2)
C31 0.030(3) 0.028(3) 0.023(3) -0.004(2) -0.001(2) 0.002(2)
C32 0.026(3) 0.032(4) 0.043(4) -0.010(3) 0.002(3) 0.000(3)
C33 0.043(4) 0.032(4) 0.031(3) -0.001(3) 0.014(3) -0.002(3)
C34 0.033(3) 0.031(3) 0.024(3) 0.003(2) 0.002(2) 0.002(3)
C35 0.027(3) 0.040(4) 0.026(3) -0.006(3) -0.002(2) -0.004(3)
C36 0.042(4) 0.037(4) 0.027(3) -0.002(3) -0.002(3) -0.015(3)
C37 0.039(3) 0.023(3) 0.038(3) -0.006(3) -0.006(3) -0.002(3)
C38 0.035(3) 0.027(4) 0.037(3) -0.011(3) -0.003(3) 0.003(3)
C39 0.021(3) 0.027(3) 0.029(3) -0.010(2) -0.008(2) 0.001(2)
C40 0.021(3) 0.024(3) 0.030(3) -0.005(2) -0.007(2) 0.002(2)
C41 0.027(3) 0.022(3) 0.027(3) -0.006(2) 0.002(2) 0.000(2)
C42 0.048(4) 0.032(4) 0.035(3) -0.007(3) -0.006(3) 0.006(3)
C43 0.065(4) 0.030(4) 0.038(4) -0.015(3) -0.003(3) 0.007(3)
C44 0.058(4) 0.035(4) 0.028(3) -0.012(3) -0.005(3) -0.002(3)
C45 0.029(3) 0.033(4) 0.022(3) -0.004(3) -0.005(2) 0.009(3)
C46 0.027(3) 0.043(4) 0.035(3) -0.008(3) -0.008(2) 0.001(3)
N1 0.027(2) 0.025(3) 0.026(2) 0.002(2) -0.0026(19) -0.005(2)
N2 0.025(2) 0.027(3) 0.023(2) -0.007(2) -0.0033(18) 0.0032(19)
N3 0.020(2) 0.027(3) 0.017(2) -0.0048(19) 0.0022(17) 0.0001(19)
N4 0.034(2) 0.021(3) 0.021(2) -0.0005(19) 0.0021(19) 0.0030(19)
N5 0.028(2) 0.035(3) 0.021(2) -0.009(2) -0.0079(19) 0.003(2)
N6 0.025(2) 0.028(3) 0.022(2) -0.003(2) 0.0004(19) -0.0031(19)
O1 0.029(2) 0.031(2) 0.025(2) -0.0026(17) 0.0049(16) 0.0051(17)
O2 0.027(2) 0.035(3) 0.032(2) -0.0009(18) -0.0014(16) -0.0006(18)
O3 0.045(2) 0.036(2) 0.025(2) 0.0046(17) -0.0081(17) -0.0143(18)
O4 0.038(2) 0.027(2) 0.0148(18) -0.0103(16) 0.0021(15) -0.0012(16)
O5 0.036(2) 0.027(2) 0.024(2) -0.0098(17) 0.0001(16) 0.0005(16)
O6 0.035(2) 0.039(2) 0.028(2) -0.0130(18) 0.0027(17) -0.0044(18)
O7 0.043(2) 0.038(2) 0.022(2) -0.0071(17) -0.0073(17) 0.0056(18)
O8 0.056(3) 0.111(4) 0.082(4) -0.059(3) -0.019(3) 0.020(3)
O9 0.0272(19) 0.027(2) 0.0226(19) -0.0050(16) -0.0050(15) 0.0018(15)
O10 0.0201(18) 0.026(2) 0.0198(18) 0.0017(15) 0.0030(14) 0.0002(15)
O11 0.0258(18) 0.025(2) 0.0166(18) -0.0048(15) 0.0012(14) -0.0015(15)
O12 0.0210(18) 0.022(2) 0.0193(18) -0.0010(15) -0.0009(14) 0.0063(15)
O13 0.0273(19) 0.019(2) 0.0238(19) -0.0049(15) -0.0031(15) 0.0038(15)
O14 0.0252(19) 0.031(2) 0.030(2) -0.0069(17) -0.0033(16) 0.0050(16)
O15 0.0244(18) 0.027(2) 0.0199(19) -0.0030(15) 0.0016(14) 0.0000(15)
Mn1 0.0254(4) 0.0274(5) 0.0171(4) -0.0028(3) 0.0005(3) 0.0014(4)
Mn2 0.0271(4) 0.0259(5) 0.0163(4) -0.0030(3) -0.0003(3) 0.0000(3)
Mn3 0.0221(4) 0.0265(5) 0.0188(4) -0.0044(3) -0.0004(3) 0.0024(3)
Mn4 0.0315(5) 0.0279(5) 0.0190(4) -0.0034(4) -0.0015(3) 0.0050(4)

loop_
_atom_type_symbol
_atom_type_description
_atom_type_scat_dispersion_real
_atom_type_scat_dispersion_imag
_atom_type_scat_source
C C 0.0033 0.0016 'International Tables Vol C Tables 4.2.6.8 and 6.1.1.4'
H H 0.0000 0.0000 'International Tables Vol C Tables 4.2.6.8 and 6.1.1.4'
N N 0.0061 0.0033 'International Tables Vol C Tables 4.2.6.8 and 6.1.1.4'
O O 0.0106 0.0060 'International Tables Vol C Tables 4.2.6.8 and 6.1.1.4'
Mn Mn 0.3368 0.7283 'International Tables Vol C Tables 4.2.6.8 and 6.1.1.4'

loop_
_geom_angle_atom_site_label_1
_geom_angle_atom_site_label_2
_geom_angle_atom_site_label_3
_geom_angle
_geom_angle_site_symmetry_1
_geom_angle_site_symmetry_3
_geom_angle_publ_flag
O2 C1 O1 125.5(5) . . ?
O2 C1 C2 118.8(5) . . ?
O1 C1 C2 115.7(5) . . ?
C3 C2 C1 110.0(5) . . ?
C3 C2 H2A 109.7 . . ?
C1 C2 H2A 109.7 . . ?
C3 C2 H2B 109.7 . . ?
C1 C2 H2B 109.7 . . ?
H2A C2 H2B 108.2 . . ?
C2 C3 H3A 109.5 . . ?
C2 C3 H3B 109.5 . . ?
H3A C3 H3B 109.5 . . ?
C2 C3 H3C 109.5 . . ?
H3A C3 H3C 109.5 . . ?
H3B C3 H3C 109.5 . . ?
O3 C4 O4 134.4(8) . . ?
O3 C4 C5 112.4(9) . . ?
O4 C4 C5 113.1(9) . . ?
C6 C5 C4 109.2(10) . . ?
C6 C5 H5A 109.8 . . ?
C4 C5 H5A 109.8 . . ?
C6 C5 H5B 109.8 . . ?
C4 C5 H5B 109.8 . . ?
H5A C5 H5B 108.3 . . ?
C5 C6 H6A 109.5 . . ?
C5 C6 H6B 109.5 . . ?
H6A C6 H6B 109.5 . . ?
C5 C6 H6C 109.5 . . ?
H6A C6 H6C 109.5 . . ?
H6B C6 H6C 109.5 . . ?
O5 C7 O6 126.3(5) . . ?
O5 C7 C8 118.2(5) . . ?
O6 C7 C8 115.4(5) . . ?
C9 C8 C7 116.0(5) . . ?
C9 C8 H8A 108.3 . . ?
C7 C8 H8A 108.3 . . ?
C9 C8 H8B 108.3 . . ?
C7 C8 H8B 108.3 . . ?
H8A C8 H8B 107.4 . . ?
C8 C9 H9A 109.5 . . ?
C8 C9 H9B 109.5 . . ?
H9A C9 H9B 109.5 . . ?
C8 C9 H9C 109.5 . . ?
H9A C9 H9C 109.5 . . ?
H9B C9 H9C 109.5 . . ?
O7 C10 O8 120.7(6) . . ?
O7 C10 C11 119.6(6) . . ?
O8 C10 C11 119.6(6) . . ?
C10 C11 C12 112.7(6) . . ?
C10 C11 H11A 109.1 . . ?
C12 C11 H11A 109.1 . . ?
C10 C11 H11B 109.1 . . ?
C12 C11 H11B 109.1 . . ?
H11A C11 H11B 107.8 . . ?
C11 C12 H12A 109.5 . . ?
C11 C12 H12B 109.5 . . ?
H12A C12 H12B 109.5 . . ?
C11 C12 H12C 109.5 . . ?
H12A C12 H12C 109.5 . . ?
H12B C12 H12C 109.5 . . ?
N1 C13 C14 123.3(5) . . ?
N1 C13 H13 118.3 . . ?
C14 C13 H13 118.3 . . ?
C13 C14 C15 118.1(5) . . ?
C13 C14 H14 120.9 . . ?
C15 C14 H14 120.9 . . ?
C16 C15 C14 119.0(5) . . ?
C16 C15 H15 120.5 . . ?
C14 C15 H15 120.5 . . ?
C15 C16 C17 119.2(5) . . ?
C15 C16 H16 120.4 . . ?
C17 C16 H16 120.4 . . ?
N1 C17 C16 121.9(5) . . ?
N1 C17 C18 115.3(4) . . ?
C16 C17 C18 122.8(4) . . ?
O9 C18 O10 111.1(4) . . ?
O9 C18 C19 109.1(4) . . ?
O10 C18 C19 109.1(4) . . ?
O9 C18 C17 111.3(4) . . ?
O10 C18 C17 109.2(4) . . ?
C19 C18 C17 106.9(4) . . ?
N2 C19 C20 121.4(4) . . ?
N2 C19 C18 115.1(4) . . ?
C20 C19 C18 123.5(4) . . ?
C21 C20 C19 119.8(5) . . ?
C21 C20 H20 120.1 . . ?
C19 C20 H20 120.1 . . ?
C20 C21 C22 118.9(5) . . ?
C20 C21 H21 120.6 . . ?
C22 C21 H21 120.6 . . ?
C23 C22 C21 118.9(5) . . ?
C23 C22 H22 120.5 . . ?
C21 C22 H22 120.5 . . ?
N2 C23 C22 122.1(5) . . ?
N2 C23 H23 118.9 . . ?
C22 C23 H23 118.9 . . ?
N3 C24 C25 121.2(5) . . ?
N3 C24 H24 119.4 . . ?
C25 C24 H24 119.4 . . ?
C24 C25 C26 119.4(5) . . ?
C24 C25 H25 120.3 . . ?
C26 C25 H25 120.3 . . ?
C27 C26 C25 118.9(5) . . ?
C27 C26 H26 120.6 . . ?
C25 C26 H26 120.6 . . ?
C28 C27 C26 119.9(5) . . ?
C28 C27 H27 120.1 . . ?
C26 C27 H27 120.1 . . ?
N3 C28 C27 120.8(5) . . ?
N3 C28 C29 113.9(4) . . ?
C27 C28 C29 125.3(4) . . ?
O11 C29 O12 111.4(4) . 2_657 ?
O11 C29 C30 108.9(4) . . ?
O12 C29 C30 108.2(4) 2_657 . ?
O11 C29 C28 109.4(4) . . ?
O12 C29 C28 109.8(4) 2_657 . ?
C30 C29 C28 109.1(4) . . ?
N4 C30 C31 122.2(4) 2_657 . ?
N4 C30 C29 117.1(4) 2_657 . ?
C31 C30 C29 120.8(4) . . ?
C32 C31 C30 118.4(5) . . ?
C32 C31 H31 120.8 . . ?
C30 C31 H31 120.8 . . ?
C31 C32 C33 119.7(5) . 2_657 ?
C31 C32 H32 120.1 . . ?
C33 C32 H32 120.1 2_657 . ?
C34 C33 C32 118.2(5) . 2_657 ?
C34 C33 H33 120.9 . . ?
C32 C33 H33 120.9 2_657 . ?
N4 C34 C33 123.6(5) . . ?
N4 C34 H34 118.2 . . ?
C33 C34 H34 118.2 . . ?
N5 C35 C36 122.5(5) . . ?
N5 C35 H35 118.8 . . ?
C36 C35 H35 118.8 . . ?
C35 C36 C37 119.7(5) . . ?
C35 C36 H36 120.1 . . ?
C37 C36 H36 120.1 . . ?
C38 C37 C36 118.3(5) . . ?
C38 C37 H37 120.8 . . ?
C36 C37 H37 120.8 . . ?
C37 C38 C39 120.6(5) . . ?
C37 C38 H38 119.7 . . ?
C39 C38 H38 119.7 . . ?
N5 C39 C38 121.0(5) . . ?
N5 C39 C40 115.8(4) . . ?
C38 C39 C40 123.2(5) . . ?
O13 C40 O14 112.2(4) . . ?
O13 C40 C39 111.4(4) . . ?
O14 C40 C39 108.3(4) . . ?
O13 C40 C41 111.9(4) . . ?
O14 C40 C41 103.7(4) . . ?
C39 C40 C41 109.0(4) . . ?
N6 C41 C42 121.7(5) . . ?
N6 C41 C40 114.4(4) . . ?
C42 C41 C40 123.9(5) . . ?
C43 C42 C41 119.5(5) . . ?
C43 C42 H42 120.3 . . ?
C41 C42 H42 120.3 . . ?
C42 C43 C44 118.2(6) . . ?
C42 C43 H43 120.9 . . ?
C44 C43 H43 120.9 . . ?
C45 C44 C43 119.4(5) . . ?
C45 C44 H44 120.3 . . ?
C43 C44 H44 120.3 . . ?
N6 C45 C44 122.9(5) . . ?
N6 C45 H45 118.6 . . ?
C44 C45 H45 118.6 . . ?
O14 C46 H46A 109.5 . . ?
O14 C46 H46B 109.5 . . ?
H46A C46 H46B 109.5 . . ?
O14 C46 H46C 109.5 . . ?
H46A C46 H46C 109.5 . . ?
H46B C46 H46C 109.5 . . ?
C13 N1 C17 118.4(4) . . ?
C13 N1 Mn1 132.1(3) . . ?
C17 N1 Mn1 106.7(3) . . ?
C19 N2 C23 118.8(4) . . ?
C19 N2 Mn3 113.8(3) . . ?
C23 N2 Mn3 127.2(3) . . ?
C24 N3 C28 119.9(4) . . ?
C24 N3 Mn2 127.7(3) . . ?
C28 N3 Mn2 112.2(3) . . ?
C30 N4 C34 117.8(4) 2_657 . ?
C30 N4 Mn4 116.6(3) 2_657 . ?
C34 N4 Mn4 125.2(3) . . ?
C39 N5 C35 117.8(4) . . ?
C39 N5 Mn4 117.2(3) . . ?
C35 N5 Mn4 120.0(4) . . ?
C45 N6 C41 118.4(5) . . ?
C45 N6 Mn3 127.7(3) . . ?
C41 N6 Mn3 112.5(3) . . ?
C1 O1 Mn1 126.4(3) . . ?
C1 O2 Mn2 123.3(3) . . ?
C4 O3 Mn1 117.9(5) . . ?
C4 O4 Mn2 132.4(5) . 2_657 ?
C7 O5 Mn3 129.6(3) . . ?
C7 O6 Mn4 128.5(3) . . ?
C10 O7 Mn4 105.9(4) . . ?
C18 O9 Mn1 119.7(3) . . ?
C18 O10 Mn3 119.9(3) . . ?
C18 O10 Mn2 112.7(2) . 2_657 ?
Mn3 O10 Mn2 125.48(14) . 2_657 ?
C29 O11 Mn2 117.2(3) . . ?
C29 O12 Mn3 129.8(3) 2_657 . ?
C29 O12 Mn4 125.2(3) 2_657 . ?
Mn3 O12 Mn4 102.84(13) . . ?
C40 O13 Mn3 123.7(3) . . ?
C40 O13 Mn4 118.7(3) . . ?
Mn3 O13 Mn4 96.03(13) . . ?
C40 O14 C46 111.8(4) . . ?
Mn2 O15 Mn1 131.43(17) . . ?
Mn2 O15 Mn1 124.10(17) . 2_657 ?
Mn1 O15 Mn1 99.08(14) . 2_657 ?
O15 Mn1 O15 80.92(14) . 2_657 ?
O15 Mn1 O9 175.23(14) . . ?
O15 Mn1 O9 94.33(13) 2_657 . ?
O15 Mn1 O1 95.93(13) . . ?
O15 Mn1 O1 176.41(14) 2_657 . ?
O9 Mn1 O1 88.80(14) . . ?
O15 Mn1 O3 96.28(13) . . ?
O15 Mn1 O3 89.82(14) 2_657 . ?
O9 Mn1 O3 83.22(13) . . ?
O1 Mn1 O3 88.82(14) . . ?
O15 Mn1 N1 104.03(14) . . ?
O15 Mn1 N1 88.61(14) 2_657 . ?
O9 Mn1 N1 76.13(14) . . ?
O1 Mn1 N1 93.84(15) . . ?
O3 Mn1 N1 159.10(14) . . ?
O15 Mn1 Mn1 40.47(9) . 2_657 ?
O15 Mn1 Mn1 40.45(9) 2_657 2_657 ?
O9 Mn1 Mn1 134.78(10) . 2_657 ?
O1 Mn1 Mn1 136.38(10) . 2_657 ?
O3 Mn1 Mn1 94.00(10) . 2_657 ?
N1 Mn1 Mn1 98.24(11) . 2_657 ?
O11 Mn2 O15 173.75(14) . . ?
O11 Mn2 O4 91.72(14) . 2_657 ?
O15 Mn2 O4 94.17(14) . 2_657 ?
O11 Mn2 N3 81.55(14) . . ?
O15 Mn2 N3 92.67(14) . . ?
O4 Mn2 N3 172.71(15) 2_657 . ?
O11 Mn2 O2 87.69(13) . . ?
O15 Mn2 O2 89.72(13) . . ?
O4 Mn2 O2 94.72(14) 2_657 . ?
N3 Mn2 O2 87.84(14) . . ?
O11 Mn2 O10 86.78(12) . 2_657 ?
O15 Mn2 O10 94.26(12) . 2_657 ?
O4 Mn2 O10 100.02(13) 2_657 2_657 ?
N3 Mn2 O10 76.92(13) . 2_657 ?
O2 Mn2 O10 164.40(13) . 2_657 ?
O10 Mn3 O12 95.63(13) . . ?
O10 Mn3 O13 171.24(14) . . ?
O12 Mn3 O13 84.14(13) . . ?
O10 Mn3 N2 81.41(14) . . ?
O12 Mn3 N2 176.24(15) . . ?
O13 Mn3 N2 99.14(14) . . ?
O10 Mn3 O5 101.69(13) . . ?
O12 Mn3 O5 93.24(13) . . ?
O13 Mn3 O5 87.06(13) . . ?
N2 Mn3 O5 85.13(14) . . ?
O10 Mn3 N6 95.19(14) . . ?
O12 Mn3 N6 100.75(14) . . ?
O13 Mn3 N6 76.29(14) . . ?
N2 Mn3 N6 81.88(15) . . ?
O5 Mn3 N6 156.88(13) . . ?
O10 Mn3 Mn4 135.87(10) . . ?
O12 Mn3 Mn4 41.76(9) . . ?
O13 Mn3 Mn4 46.43(9) . . ?
N2 Mn3 Mn4 140.50(11) . . ?
O5 Mn3 Mn4 75.84(9) . . ?
N6 Mn3 Mn4 102.69(10) . . ?
O6 Mn4 O12 89.58(13) . . ?
O6 Mn4 O7 93.91(13) . . ?
O12 Mn4 O7 151.18(13) . . ?
O6 Mn4 N5 154.01(14) . . ?
O12 Mn4 N5 100.91(13) . . ?
O7 Mn4 N5 88.23(14) . . ?
O6 Mn4 O13 90.52(12) . . ?
O12 Mn4 O13 69.83(11) . . ?
O7 Mn4 O13 138.61(12) . . ?
N5 Mn4 O13 71.40(13) . . ?
O6 Mn4 N4 106.93(14) . . ?
O12 Mn4 N4 69.63(12) . . ?
O7 Mn4 N4 82.02(13) . . ?
N5 Mn4 N4 99.02(14) . . ?
O13 Mn4 N4 135.41(13) . . ?
O6 Mn4 Mn3 78.77(9) . . ?
O12 Mn4 Mn3 35.40(8) . . ?
O7 Mn4 Mn3 170.99(10) . . ?
N5 Mn4 Mn3 96.06(11) . . ?
O13 Mn4 Mn3 37.54(8) . . ?
N4 Mn4 Mn3 105.03(10) . . ?

loop_
_geom_bond_atom_site_label_1
_geom_bond_atom_site_label_2
_geom_bond_distance
_geom_bond_site_symmetry_2
_geom_bond_publ_flag
C1 O2 1.249(6) . ?
C1 O1 1.272(6) . ?
C1 C2 1.524(7) . ?
C2 C3 1.510(9) . ?
C2 H2A 0.9700 . ?
C2 H2B 0.9700 . ?
C3 H3A 0.9600 . ?
C3 H3B 0.9600 . ?
C3 H3C 0.9600 . ?
C4 O3 1.312(11) . ?
C4 O4 1.311(10) . ?
C4 C5 1.550(8) . ?
C5 C6 1.547(14) . ?
C5 H5A 0.9700 . ?
C5 H5B 0.9700 . ?
C6 H6A 0.9600 . ?
C6 H6B 0.9600 . ?
C6 H6C 0.9600 . ?
C7 O5 1.253(6) . ?
C7 O6 1.263(6) . ?
C7 C8 1.510(7) . ?
C8 C9 1.492(7) . ?
C8 H8A 0.9700 . ?
C8 H8B 0.9700 . ?
C9 H9A 0.9600 . ?
C9 H9B 0.9600 . ?
C9 H9C 0.9600 . ?
C10 O7 1.254(7) . ?
C10 O8 1.267(7) . ?
C10 C11 1.480(8) . ?
C11 C12 1.505(10) . ?
C11 H11A 0.9700 . ?
C11 H11B 0.9700 . ?
C12 H12A 0.9600 . ?
C12 H12B 0.9600 . ?
C12 H12C 0.9600 . ?
C13 N1 1.336(6) . ?
C13 C14 1.375(7) . ?
C13 H13 0.9300 . ?
C14 C15 1.400(7) . ?
C14 H14 0.9300 . ?
C15 C16 1.372(7) . ?
C15 H15 0.9300 . ?
C16 C17 1.390(7) . ?
C16 H16 0.9300 . ?
C17 N1 1.343(6) . ?
C17 C18 1.538(7) . ?
C18 O9 1.368(6) . ?
C18 O10 1.427(5) . ?
C18 C19 1.529(6) . ?
C19 N2 1.338(6) . ?
C19 C20 1.365(6) . ?
C20 C21 1.360(7) . ?
C20 H20 0.9300 . ?
C21 C22 1.388(7) . ?
C21 H21 0.9300 . ?
C22 C23 1.353(7) . ?
C22 H22 0.9300 . ?
C23 N2 1.345(6) . ?
C23 H23 0.9300 . ?
C24 N3 1.342(6) . ?
C24 C25 1.365(7) . ?
C24 H24 0.9300 . ?
C25 C26 1.383(6) . ?
C25 H25 0.9300 . ?
C26 C27 1.371(7) . ?
C26 H26 0.9300 . ?
C27 C28 1.367(6) . ?
C27 H27 0.9300 . ?
C28 N3 1.345(6) . ?
C28 C29 1.542(7) . ?
C29 O11 1.385(5) . ?
C29 O12 1.392(5) 2_657 ?
C29 C30 1.513(6) . ?
C30 N4 1.343(6) 2_657 ?
C30 C31 1.396(6) . ?
C31 C32 1.378(7) . ?
C31 H31 0.9300 . ?
C32 C33 1.391(7) 2_657 ?
C32 H32 0.9300 . ?
C33 C34 1.358(7) . ?
C33 C32 1.391(7) 2_657 ?
C33 H33 0.9300 . ?
C34 N4 1.352(6) . ?
C34 H34 0.9300 . ?
C35 N5 1.355(6) . ?
C35 C36 1.358(7) . ?
C35 H35 0.9300 . ?
C36 C37 1.367(7) . ?
C36 H36 0.9300 . ?
C37 C38 1.364(7) . ?
C37 H37 0.9300 . ?
C38 C39 1.375(7) . ?
C38 H38 0.9300 . ?
C39 N5 1.345(6) . ?
C39 C40 1.535(7) . ?
C40 O13 1.365(5) . ?
C40 O14 1.430(5) . ?
C40 C41 1.537(7) . ?
C41 N6 1.340(6) . ?
C41 C42 1.387(7) . ?
C42 C43 1.379(7) . ?
C42 H42 0.9300 . ?
C43 C44 1.385(7) . ?
C43 H43 0.9300 . ?
C44 C45 1.362(7) . ?
C44 H44 0.9300 . ?
C45 N6 1.338(6) . ?
C45 H45 0.9300 . ?
C46 O14 1.448(6) . ?
C46 H46A 0.9600 . ?
C46 H46B 0.9600 . ?
C46 H46C 0.9600 . ?
N1 Mn1 2.296(4) . ?
N2 Mn3 2.063(4) . ?
N3 Mn2 2.060(4) . ?
N4 C30 1.343(6) 2_657 ?
N4 Mn4 2.355(4) . ?
N5 Mn4 2.245(4) . ?
N6 Mn3 2.249(4) . ?
O1 Mn1 1.958(3) . ?
O2 Mn2 2.231(3) . ?
O3 Mn1 2.233(4) . ?
O4 Mn2 1.910(3) 2_657 ?
O5 Mn3 2.180(3) . ?
O6 Mn4 2.108(3) . ?
O7 Mn4 2.179(3) . ?
O9 Mn1 1.908(3) . ?
O10 Mn3 1.880(3) . ?
O10 Mn2 2.380(3) 2_657 ?
O11 Mn2 1.870(3) . ?
O12 C29 1.392(5) 2_657 ?
O12 Mn3 1.887(3) . ?
O12 Mn4 2.170(3) . ?
O13 Mn3 1.946(3) . ?
O13 Mn4 2.314(3) . ?
O15 Mn2 1.872(3) . ?
O15 Mn1 1.897(3) . ?
O15 Mn1 1.898(3) 2_657 ?
Mn1 O15 1.898(3) 2_657 ?
Mn1 Mn1 2.8878(15) 2_657 ?
Mn2 O4 1.910(3) 2_657 ?
Mn2 O10 2.380(3) 2_657 ?
Mn3 Mn4 3.1765(10) . ?

loop_
_platon_squeeze_void_nr
_platon_squeeze_void_average_x
_platon_squeeze_void_average_y
_platon_squeeze_void_average_z
_platon_squeeze_void_volume
_platon_squeeze_void_count_electrons
_platon_squeeze_void_content
1 0.000 0.500 0.000 565 101 ' '
